data_7211241
loop_
_publ_author_name
'Toma, Oksana'
'Mercier, Nicolas'
'Allain, Magali'
'Botta, Chiara'

_publ_section_title
;
 Protonated N-oxide-4,4&#x2032;-bipyridine: from luminescent BiIII
 complexes to hybrids based on H-bonded dimers or H-bonded open 2D square
 supramolecular networks
;
_journal_issue 42
_journal_name_full CrystEngComm
_journal_page_first 8565
_journal_paper_doi 10.1039/c3ce41579a
_journal_volume 15
_journal_year 2013
_chemical_compound_source 'synthesis as described'
_chemical_formula_moiety 'C20 H19 N4 O2, Bi Cl6, C2 H6 O S'
_chemical_formula_sum 'C22 H25 Bi Cl6 N4 O3 S'
_chemical_formula_weight 847.23
_chemical_name_systematic
;
 ?
;
_space_group_IT_number 15
_symmetry_cell_setting monoclinic
_symmetry_Int_Tables_number 15
_symmetry_space_group_name_Hall '-C 2yc'
_symmetry_space_group_name_H-M 'C 1 2/c 1'
_atom_sites_solution_hydrogens geom
_atom_sites_solution_primary direct
_atom_sites_solution_secondary difmap
_audit_conform_dict_location ftp://ftp.iucr.org/pub/cif_core.dic
_audit_conform_dict_name cif_core.dic
_audit_conform_dict_version 2.4
_audit_creation_date 2013-06-17T16:24:08-00:00
_audit_creation_method 'WinGX routine CIF_UPDATE'
_cell_angle_alpha 90
_cell_angle_beta 107.434(3)
_cell_angle_gamma 90
_cell_formula_units_Z 4
_cell_length_a 19.2567(8)
_cell_length_b 13.3429(5)
_cell_length_c 12.3084(7)
_cell_measurement_reflns_used 4022
_cell_measurement_temperature 293(2)
_cell_measurement_theta_max 30.02
_cell_measurement_theta_min 3.65
_cell_measurement_wavelength 0.71073
_cell_volume 3017.2(2)
_computing_cell_refinement 'Dirax/lsq (Duisenberg & Schreurs, 1989-2000)'
_computing_data_collection 'Collect (Nonius BV, 1997-2000)'
_computing_data_reduction 'EvalCCD (Duisenberg & Schreurs 1990-2000)'
_computing_molecular_graphics 'DIAMOND 3.2i (Crystal Impact GbR 2005)'
_computing_publication_material 'WinGX publication routines (Farrugia, 1999)'
_computing_structure_refinement 'SHELXL-97 (Sheldrick, 1997)'
_computing_structure_solution 'SHELXS-97 (Sheldrick, 1997)'
_diffrn_ambient_temperature 293(2)
_diffrn_detector_area_resol_mean 9
_diffrn_measured_fraction_theta_full 0.991
_diffrn_measured_fraction_theta_max 0.991
_diffrn_measurement_device_type KappaCCD
_diffrn_measurement_method CCD
_diffrn_radiation_monochromator 'horizontally mounted graphite crystal'
_diffrn_radiation_probe x-ray
_diffrn_radiation_type MoK\a
_diffrn_radiation_wavelength 0.71073
_diffrn_reflns_av_R_equivalents 0.0837
_diffrn_reflns_av_unetI/netI 0.116
_diffrn_reflns_limit_h_max 19
_diffrn_reflns_limit_h_min -27
_diffrn_reflns_limit_k_max 17
_diffrn_reflns_limit_k_min -18
_diffrn_reflns_limit_l_max 17
_diffrn_reflns_limit_l_min -17
_diffrn_reflns_number 20645
_diffrn_reflns_theta_full 30.02
_diffrn_reflns_theta_max 30.02
_diffrn_reflns_theta_min 3.65
_exptl_absorpt_coefficient_mu 6.475
_exptl_absorpt_correction_T_max 0.615
_exptl_absorpt_correction_T_min 0.440
_exptl_absorpt_correction_type multi-scan
_exptl_absorpt_process_details
;
 '(SADABS (Sheldrick, Bruker, 2008))'
;
_exptl_crystal_colour colorless
_exptl_crystal_density_diffrn 1.865
_exptl_crystal_density_method 'not measured'
_exptl_crystal_description prism
_exptl_crystal_F_000 1640
_exptl_crystal_size_max 0.15
_exptl_crystal_size_mid 0.135
_exptl_crystal_size_min 0.075
_refine_diff_density_max 0.582
_refine_diff_density_min -0.596
_refine_diff_density_rms 0.14
_refine_ls_extinction_method none
_refine_ls_goodness_of_fit_ref 0.966
_refine_ls_hydrogen_treatment mixed
_refine_ls_matrix_type full
_refine_ls_number_parameters 175
_refine_ls_number_reflns 4384
_refine_ls_number_restraints 0
_refine_ls_restrained_S_all 0.966
_refine_ls_R_factor_all 0.1143
_refine_ls_R_factor_gt 0.0355
_refine_ls_shift/su_max 0
_refine_ls_shift/su_mean 0
_refine_ls_structure_factor_coef Fsqd
_refine_ls_weighting_details 'calc w=1/[\s^2^(Fo^2^)+(0.0199P)^2^+0.0000P] where P=(Fo^2^+2Fc^2^)/3'
_refine_ls_weighting_scheme calc
_refine_ls_wR_factor_gt 0.05
_refine_ls_wR_factor_ref 0.0607
_reflns_number_gt 2374
_reflns_number_total 4384
_reflns_threshold_expression >2sigma(I)
_cod_data_source_file c3ce41579a.txt
_cod_data_source_block sad
_cod_database_code 7211241

loop_
_symmetry_equiv_pos_as_xyz
'x, y, z'
'-x, y, -z+1/2'
'x+1/2, y+1/2, z'
'-x+1/2, y+1/2, -z+1/2'
'-x, -y, -z'
'x, -y, z-1/2'
'-x+1/2, -y+1/2, -z'
'x+1/2, -y+1/2, z-1/2'

loop_
_atom_site_label
_atom_site_type_symbol
_atom_site_fract_x
_atom_site_fract_y
_atom_site_fract_z
_atom_site_U_iso_or_equiv
_atom_site_adp_type
_atom_site_occupancy
_atom_site_symmetry_multiplicity
_atom_site_calc_flag
_atom_site_refinement_flags
C1 C 0.4301(2) 0.1362(3) 0.3608(3) 0.0363(10) Uani 1 1 d .
H1 H 0.4467 0.1583 0.4359 0.044 Uiso 1 1 calc R
C2 C 0.4081(2) 0.2038(3) 0.2752(3) 0.0347(10) Uani 1 1 d .
H2 H 0.4105 0.272 0.2915 0.042 Uiso 1 1 calc R
C3 C 0.3819(2) 0.1714(3) 0.1631(3) 0.0294(9) Uani 1 1 d .
C4 C 0.3794(2) 0.0693(3) 0.1440(3) 0.0379(11) Uani 1 1 d .
H4 H 0.3614 0.045 0.07 0.046 Uiso 1 1 calc R
C5 C 0.4031(2) 0.0036(3) 0.2325(4) 0.0430(11) Uani 1 1 d .
H5 H 0.4018 -0.065 0.2188 0.052 Uiso 1 1 calc R
C6 C 0.35718(19) 0.2440(3) 0.0677(3) 0.0299(8) Uani 1 1 d .
C7 C 0.3332(2) 0.3393(3) 0.0840(3) 0.0417(11) Uani 1 1 d .
H7 H 0.3318 0.3586 0.156 0.05 Uiso 1 1 calc R
C8 C 0.3114(2) 0.4054(3) -0.0052(4) 0.0497(12) Uani 1 1 d .
H8 H 0.2969 0.4699 0.0068 0.06 Uiso 1 1 calc R
C9 C 0.3321(3) 0.2870(4) -0.1288(4) 0.0548(14) Uani 1 1 d .
H9 H 0.3306 0.2693 -0.2026 0.066 Uiso 1 1 calc R
C10 C 0.3561(3) 0.2194(3) -0.0420(4) 0.0492(13) Uani 1 1 d .
H10 H 0.3718 0.1564 -0.0569 0.059 Uiso 1 1 calc R
C11 C 0.5316(6) 0.5582(8) 0.1675(12) 0.267(7) Uani 1 1 d .
H11A H 0.544 0.6198 0.209 0.401 Uiso 0.5 1 calc PR
H11B H 0.5112 0.5725 0.0878 0.401 Uiso 0.5 1 calc PR
H11C H 0.5746 0.518 0.179 0.401 Uiso 0.5 1 calc PR
H11D H 0.5552 0.6218 0.1879 0.401 Uiso 0.5 1 d PR
H11E H 0.4825 0.5685 0.1201 0.401 Uiso 0.5 1 d PR
H11F H 0.5577 0.5195 0.1266 0.401 Uiso 0.5 1 d PR
Bi1 Bi 0.25 0.25 -0.5 0.02979(8) Uani 1 2 d S
Cl1 Cl 0.23845(6) 0.41447(8) -0.37373(8) 0.0399(3) Uani 1 1 d .
Cl2 Cl 0.22341(7) 0.12434(8) -0.34269(9) 0.0498(3) Uani 1 1 d .
Cl3 Cl 0.39355(6) 0.23767(10) -0.38833(10) 0.0583(3) Uani 1 1 d .
N1 N 0.42820(18) 0.0383(3) 0.3385(3) 0.0383(9) Uani 1 1 d .
N2 N 0.31115(18) 0.3770(3) -0.1079(3) 0.0456(10) Uani 1 1 d .
H2A H 0.2968 0.4189 -0.1632 0.055 Uiso 1 1 calc R
O1 O 0.44896(16) -0.0302(2) 0.4228(2) 0.0559(9) Uani 1 1 d .
O2 O 0.5 0.3914(6) 0.25 0.253(6) Uani 1 2 d S
S1 S 0.4705(2) 0.4955(4) 0.2140(7) 0.190(3) Uani 0.5 1 d P
H1A H 0.5 0 0.5 0.08(2) Uiso 1 2 d S

loop_
_atom_site_aniso_label
_atom_site_aniso_U_11
_atom_site_aniso_U_22
_atom_site_aniso_U_33
_atom_site_aniso_U_23
_atom_site_aniso_U_13
_atom_site_aniso_U_12
C1 0.042(3) 0.034(3) 0.030(2) 0.0041(19) 0.005(2) -0.002(2)
C2 0.043(3) 0.027(2) 0.032(2) 0.0021(19) 0.009(2) 0.001(2)
C3 0.030(2) 0.027(3) 0.032(2) 0.0027(18) 0.011(2) 0.0009(18)
C4 0.046(3) 0.033(3) 0.030(2) -0.0002(19) 0.006(2) 0.002(2)
C5 0.045(3) 0.031(3) 0.049(3) -0.002(2) 0.008(2) 0.003(2)
C6 0.0326(19) 0.031(2) 0.0270(18) -0.003(2) 0.0098(16) 0.001(2)
C7 0.061(3) 0.036(3) 0.032(2) -0.001(2) 0.020(2) 0.016(2)
C8 0.074(3) 0.036(3) 0.043(3) 0.004(2) 0.024(3) 0.019(2)
C9 0.084(4) 0.051(3) 0.028(2) 0.000(2) 0.014(3) 0.013(3)
C10 0.079(3) 0.034(3) 0.034(3) -0.0032(19) 0.015(3) 0.021(2)
C11 0.300(14) 0.149(10) 0.48(2) 0.000(12) 0.313(15) -0.042(10)
Bi1 0.04745(14) 0.02150(11) 0.02089(10) 0.00056(13) 0.01095(9) -0.00032(15)
Cl1 0.0611(7) 0.0310(6) 0.0293(5) -0.0028(5) 0.0165(5) -0.0002(5)
Cl2 0.0888(9) 0.0324(6) 0.0372(6) 0.0016(5) 0.0324(6) -0.0048(6)
Cl3 0.0552(7) 0.0644(9) 0.0495(6) -0.0020(7) 0.0070(6) 0.0024(7)
N1 0.036(2) 0.037(2) 0.038(2) 0.0121(18) 0.0055(18) -0.0057(17)
N2 0.056(2) 0.050(3) 0.030(2) 0.0155(18) 0.0111(19) 0.017(2)
O1 0.060(2) 0.045(2) 0.0499(19) 0.0279(16) -0.0037(18) -0.0028(17)
O2 0.100(6) 0.054(6) 0.59(2) 0 0.074(9) 0
S1 0.074(3) 0.092(4) 0.386(11) 0.035(5) 0.041(5) -0.008(2)

loop_
_atom_type_symbol
_atom_type_description
_atom_type_scat_dispersion_real
_atom_type_scat_dispersion_imag
_atom_type_scat_source
C C 0.003 0.002 'International Tables Vol C Tables 4.2.6.8 and 6.1.1.4'
H H 0 0 'International Tables Vol C Tables 4.2.6.8 and 6.1.1.4'
Bi Bi -4.108 10.257 'International Tables Vol C Tables 4.2.6.8 and 6.1.1.4'
Cl Cl 0.148 0.159 'International Tables Vol C Tables 4.2.6.8 and 6.1.1.4'
N N 0.006 0.003 'International Tables Vol C Tables 4.2.6.8 and 6.1.1.4'
O O 0.011 0.006 'International Tables Vol C Tables 4.2.6.8 and 6.1.1.4'
S S 0.125 0.123 'International Tables Vol C Tables 4.2.6.8 and 6.1.1.4'

loop_
_geom_angle_atom_site_label_1
_geom_angle_atom_site_label_2
_geom_angle_atom_site_label_3
_geom_angle
_geom_angle_site_symmetry_1
_geom_angle_site_symmetry_3
N1 C1 C2 120.6(4) . .
N1 C1 H1 119.7 . .
C2 C1 H1 119.7 . .
C1 C2 C3 120.1(4) . .
C1 C2 H2 120 . .
C3 C2 H2 120 . .
C4 C3 C2 117.4(4) . .
C4 C3 C6 121.4(4) . .
C2 C3 C6 121.1(4) . .
C5 C4 C3 120.7(4) . .
C5 C4 H4 119.7 . .
C3 C4 H4 119.7 . .
N1 C5 C4 119.7(4) . .
N1 C5 H5 120.1 . .
C4 C5 H5 120.1 . .
C10 C6 C7 116.7(4) . .
C10 C6 C3 121.7(4) . .
C7 C6 C3 121.6(3) . .
C8 C7 C6 120.5(4) . .
C8 C7 H7 119.8 . .
C6 C7 H7 119.8 . .
N2 C8 C7 119.7(4) . .
N2 C8 H8 120.1 . .
C7 C8 H8 120.1 . .
N2 C9 C10 120.0(4) . .
N2 C9 H9 120 . .
C10 C9 H9 120 . .
C9 C10 C6 120.6(4) . .
C9 C10 H10 119.7 . .
C6 C10 H10 119.7 . .
S1 C11 H11A 109.5 . .
S1 C11 H11B 109.5 . .
H11A C11 H11B 109.5 . .
S1 C11 H11C 109.5 . .
H11A C11 H11C 109.5 . .
H11B C11 H11C 109.5 . .
S1 C11 H11D 132.5 . .
H11A C11 H11D 23.1 . .
H11B C11 H11D 96.2 . .
H11C C11 H11D 97.8 . .
S1 C11 H11E 67.4 . .
H11A C11 H11E 104 . .
H11B C11 H11E 47.5 . .
H11C C11 H11E 144.9 . .
H11D C11 H11E 109.5 . .
S1 C11 H11F 116.1 . .
H11A C11 H11F 130.8 . .
H11B C11 H11F 72 . .
H11C C11 H11F 38.3 . .
H11D C11 H11F 109.5 . .
H11E C11 H11F 109.5 . .
Cl3 Bi1 Cl3 180.00(2) 7_554 .
Cl3 Bi1 Cl2 91.01(4) 7_554 .
Cl3 Bi1 Cl2 88.99(4) . .
Cl3 Bi1 Cl2 88.99(4) 7_554 7_554
Cl3 Bi1 Cl2 91.01(4) . 7_554
Cl2 Bi1 Cl2 180.00(5) . 7_554
Cl3 Bi1 Cl1 90.27(4) 7_554 7_554
Cl3 Bi1 Cl1 89.73(4) . 7_554
Cl2 Bi1 Cl1 88.55(4) . 7_554
Cl2 Bi1 Cl1 91.45(4) 7_554 7_554
Cl3 Bi1 Cl1 89.73(4) 7_554 .
Cl3 Bi1 Cl1 90.27(4) . .
Cl2 Bi1 Cl1 91.45(4) . .
Cl2 Bi1 Cl1 88.55(4) 7_554 .
Cl1 Bi1 Cl1 180 7_554 .
C5 N1 C1 121.4(4) . .
C5 N1 O1 117.0(4) . .
C1 N1 O1 121.5(3) . .
C8 N2 C9 122.4(4) . .
C8 N2 H2A 118.8 . .
C9 N2 H2A 118.8 . .
N1 O1 H1A 111.1(3) . .
S1 O2 S1 47.2(4) 2_655 .
S1 S1 O2 66.4(2) 2_655 .
S1 S1 C11 69.5(6) 2_655 .
O2 S1 C11 108.5(5) . .
S1 S1 C11 68.2(8) 2_655 2_655
O2 S1 C11 107.7(6) . 2_655
C11 S1 C11 104.4(7) . 2_655
S1 S1 H11E 102.9 2_655 .
O2 S1 H11E 130.9 . .
C11 S1 H11E 34.1 . .
C11 S1 H11E 111.8 2_655 .

loop_
_geom_bond_atom_site_label_1
_geom_bond_atom_site_label_2
_geom_bond_distance
_geom_bond_site_symmetry_2
C1 N1 1.333(5) .
C1 C2 1.355(5) .
C1 H1 0.93 .
C2 C3 1.389(5) .
C2 H2 0.93 .
C3 C4 1.381(5) .
C3 C6 1.486(5) .
C4 C5 1.366(5) .
C4 H4 0.93 .
C5 N1 1.331(5) .
C5 H5 0.93 .
C6 C10 1.383(5) .
C6 C7 1.389(5) .
C7 C8 1.372(5) .
C7 H7 0.93 .
C8 N2 1.318(5) .
C8 H8 0.93 .
C9 N2 1.318(5) .
C9 C10 1.368(6) .
C9 H9 0.93 .
C10 H10 0.93 .
C11 S1 1.679(11) .
C11 H11A 0.96 .
C11 H11B 0.96 .
C11 H11C 0.96 .
C11 H11D 0.96 .
C11 H11E 0.96 .
C11 H11F 0.9601 .
Bi1 Cl3 2.6983(11) 7_554
Bi1 Cl3 2.6983(11) .
Bi1 Cl2 2.7233(10) .
Bi1 Cl2 2.7233(10) 7_554
Bi1 Cl1 2.7364(10) 7_554
Bi1 Cl1 2.7364(10) .
N1 O1 1.350(4) .
N2 H2A 0.86 .
O1 H1A 1.213(3) .
O2 S1 1.516(7) 2_655
O2 S1 1.516(7) .
S1 S1 1.215(10) 2_655
S1 C11 1.693(12) 2_655
S1 H11E 1.5805 .
